data_7126272
loop_
_publ_author_name
'Shi, Xianghui'
'Hou, Cuiping'
'Zhao, Lanxiao'
'Deng, Peng'
'Cheng, Jianhua'

_publ_section_title
;
 Mononuclear calcium complex as effective catalyst for alkenes
 hydrogenation.
;
_journal_issue 38
_journal_name_full 'Chemical communications (Cambridge, England)'
_journal_page_first 5162
_journal_page_last 5165
_journal_paper_doi 10.1039/d0cc01745k
_journal_volume 56
_journal_year 2020
_chemical_formula_moiety 'C62 H83 B Ca N6'
_chemical_formula_sum 'C62 H83 B Ca N6'
_chemical_formula_weight 963.23
_chemical_name_common '[(TpAd,iPr)Ca(PhCH2CHPh)]'
_chemical_properties_physical Air-sensitive,Moisture-sensitive
_space_group_crystal_system triclinic
_space_group_IT_number 2
_space_group_name_Hall '-P 1'
_space_group_name_H-M_alt 'P -1'
_atom_sites_solution_hydrogens mixed
_atom_sites_solution_primary dual
_atom_sites_solution_secondary dual
_audit_creation_method SHELXL-2018/3
_audit_update_record
;
2019-11-21 deposited with the CCDC.	2020-03-24 downloaded from the CCDC.
;
_cell_angle_alpha 99.7570(10)
_cell_angle_beta 99.7770(10)
_cell_angle_gamma 104.4060(10)
_cell_formula_units_Z 2
_cell_length_a 11.9771(8)
_cell_length_b 14.8686(10)
_cell_length_c 16.6034(11)
_cell_measurement_reflns_used 2660
_cell_measurement_temperature 193(2)
_cell_measurement_theta_max 26.393
_cell_measurement_theta_min 1.450
_cell_volume 2751.9(3)
_computing_molecular_graphics 'ORTEP-3 for Windows (Farrugia, 2012)'
_computing_publication_material 'WinGX publication routines (Farrugia, 2012)'
_computing_structure_refinement 'SHELXL-2018/3 (Sheldrick, 2018)'
_computing_structure_solution 'SHELXT-2018/2 (Sheldrick, 2015)'
_diffrn_ambient_temperature 193(2)
_diffrn_measured_fraction_theta_full 0.978
_diffrn_measured_fraction_theta_max 0.978
_diffrn_measurement_device_type 'CCD area detector'
_diffrn_measurement_method 'phi and omega scans'
_diffrn_radiation_type MoK\a
_diffrn_radiation_wavelength 0.71073
_diffrn_reflns_av_R_equivalents 0.0324
_diffrn_reflns_av_unetI/netI 0.0742
_diffrn_reflns_Laue_measured_fraction_full 0.978
_diffrn_reflns_Laue_measured_fraction_max 0.978
_diffrn_reflns_limit_h_max 14
_diffrn_reflns_limit_h_min -14
_diffrn_reflns_limit_k_max 17
_diffrn_reflns_limit_k_min -16
_diffrn_reflns_limit_l_max 19
_diffrn_reflns_limit_l_min -11
_diffrn_reflns_number 14196
_diffrn_reflns_point_group_measured_fraction_full 0.978
_diffrn_reflns_point_group_measured_fraction_max 0.978
_diffrn_reflns_theta_full 25.000
_diffrn_reflns_theta_max 25.000
_diffrn_reflns_theta_min 1.800
_exptl_absorpt_coefficient_mu 0.158
_exptl_absorpt_correction_T_max 0.981
_exptl_absorpt_correction_T_min 0.968
_exptl_absorpt_correction_type empirical
_exptl_absorpt_process_details 'Sheldrick, G. M. SADABS, Version 2.10; Bruker AXS, Inc.: Madison, WI 2003.'
_exptl_crystal_colour Yellow
_exptl_crystal_density_diffrn 1.162
_exptl_crystal_density_method 'not measured'
_exptl_crystal_description Block
_exptl_crystal_F_000 1044
_exptl_crystal_recrystallization_method 'Re-crystallisation from solvent: Hexane'
_exptl_crystal_size_max 0.210
_exptl_crystal_size_mid 0.170
_exptl_crystal_size_min 0.120
_refine_diff_density_max 0.251
_refine_diff_density_min -0.201
_refine_diff_density_rms 0.048
_refine_ls_extinction_method none
_refine_ls_goodness_of_fit_ref 1.008
_refine_ls_hydrogen_treatment mixed
_refine_ls_matrix_type full
_refine_ls_number_parameters 639
_refine_ls_number_reflns 9486
_refine_ls_number_restraints 0
_refine_ls_restrained_S_all 1.008
_refine_ls_R_factor_all 0.0850
_refine_ls_R_factor_gt 0.0558
_refine_ls_shift/su_max 0.001
_refine_ls_shift/su_mean 0.000
_refine_ls_structure_factor_coef Fsqd
_refine_ls_weighting_details 'w=1/[\s^2^(Fo^2^)+(0.0547P)^2^+0.2485P] where P=(Fo^2^+2Fc^2^)/3'
_refine_ls_weighting_scheme calc
_refine_ls_wR_factor_gt 0.1160
_refine_ls_wR_factor_ref 0.1316
_reflns_Friedel_coverage 0.000
_reflns_number_gt 6719
_reflns_number_total 9486
_reflns_threshold_expression 'I > 2\s(I)'
_cod_data_source_file d0cc01745k2.cif
_cod_data_source_block G094
_cod_depositor_comments 'Adding full bibliography for 7126271--7126274.cif.'
_cod_database_code 7126272
_shelx_shelxl_version_number 2018/3
_shelx_space_group_comment
;
The symmetry employed for this shelxl refinement is uniquely defined
by the following loop, which should always be used as a source of
symmetry information in preference to the above space-group names.
They are only intended as comments.
;
_shelx_estimated_absorpt_t_min 0.968
_shelx_estimated_absorpt_t_max 0.981

loop_
_space_group_symop_operation_xyz
'x, y, z'
'-x, -y, -z'

loop_
_atom_site_label
_atom_site_type_symbol
_atom_site_fract_x
_atom_site_fract_y
_atom_site_fract_z
_atom_site_U_iso_or_equiv
_atom_site_adp_type
_atom_site_occupancy
_atom_site_site_symmetry_order
_atom_site_calc_flag
_atom_site_refinement_flags_posn
_atom_site_refinement_flags_adp
_atom_site_refinement_flags_occupancy
_atom_site_disorder_assembly
_atom_site_disorder_group
C1 C 0.0295(2) 0.4776(2) 0.74930(18) 0.0415(7) Uani 1 1 d . . . . .
H1A H -0.042424 0.431676 0.755548 0.050 Uiso 1 1 calc R U . . .
H1B H 0.023948 0.473296 0.688528 0.050 Uiso 1 1 calc R U . . .
C2 C 0.1351(2) 0.44616(19) 0.78338(17) 0.0332(6) Uani 1 1 d . . . . .
C3 C 0.1547(2) 0.42913(17) 0.86658(16) 0.0290(6) Uani 1 1 d . . . . .
C4 C 0.2621(2) 0.41242(18) 0.90306(16) 0.0317(6) Uani 1 1 d . . . . .
H4 H 0.326228 0.423712 0.875812 0.038 Uiso 1 1 calc R U . . .
C5 C 0.2767(3) 0.38052(19) 0.97633(17) 0.0404(7) Uani 1 1 d . . . . .
H5 H 0.348982 0.368300 0.997450 0.049 Uiso 1 1 calc R U . . .
C6 C 0.1870(3) 0.3662(2) 1.01921(18) 0.0467(8) Uani 1 1 d . . . . .
H6 H 0.195553 0.342037 1.068614 0.056 Uiso 1 1 calc R U . . .
C7 C 0.0840(3) 0.3879(2) 0.98869(19) 0.0440(8) Uani 1 1 d . . . . .
H7 H 0.023582 0.381975 1.019512 0.053 Uiso 1 1 calc R U . . .
C8 C 0.0676(2) 0.41765(19) 0.91505(18) 0.0380(7) Uani 1 1 d . . . . .
H8 H -0.004608 0.431048 0.895806 0.046 Uiso 1 1 calc R U . . .
C9 C 0.0279(2) 0.57789(19) 0.78910(16) 0.0322(6) Uani 1 1 d . . . . .
C10 C -0.0748(2) 0.6050(2) 0.76977(18) 0.0397(7) Uani 1 1 d . . . . .
H10 H -0.143524 0.560433 0.733661 0.048 Uiso 1 1 calc R U . . .
C11 C -0.0782(3) 0.6962(2) 0.80250(19) 0.0431(7) Uani 1 1 d . . . . .
H11 H -0.148863 0.713587 0.788143 0.052 Uiso 1 1 calc R U . . .
C12 C 0.0197(3) 0.7616(2) 0.85554(19) 0.0441(7) Uani 1 1 d . . . . .
H12 H 0.016932 0.823971 0.878051 0.053 Uiso 1 1 calc R U . . .
C13 C 0.1219(2) 0.7358(2) 0.87565(18) 0.0391(7) Uani 1 1 d . . . . .
H13 H 0.189973 0.780178 0.912589 0.047 Uiso 1 1 calc R U . . .
C14 C 0.1252(2) 0.6445(2) 0.84184(17) 0.0375(7) Uani 1 1 d . . . . .
H14 H 0.196559 0.627789 0.855518 0.045 Uiso 1 1 calc R U . . .
C21 C 0.5443(3) 0.2682(2) 0.9606(2) 0.0570(9) Uani 1 1 d . . . . .
H21A H 0.589097 0.237165 0.996284 0.086 Uiso 1 1 calc R U . . .
H21B H 0.537753 0.326598 0.994547 0.086 Uiso 1 1 calc R U . . .
H21C H 0.465068 0.224999 0.935176 0.086 Uiso 1 1 calc R U . . .
C22 C 0.7346(2) 0.3550(2) 0.92938(19) 0.0471(8) Uani 1 1 d . . . . .
H22A H 0.775583 0.322725 0.966171 0.071 Uiso 1 1 calc R U . . .
H22B H 0.775989 0.366108 0.884315 0.071 Uiso 1 1 calc R U . . .
H22C H 0.733383 0.416160 0.961903 0.071 Uiso 1 1 calc R U . . .
C23 C 0.6082(2) 0.29302(19) 0.89167(17) 0.0347(7) Uani 1 1 d . . . . .
H23 H 0.611770 0.232268 0.857048 0.042 Uiso 1 1 calc R U . . .
C24 C 0.5430(2) 0.34110(17) 0.83474(15) 0.0266(6) Uani 1 1 d . . . . .
C25 C 0.5724(2) 0.43427(17) 0.82842(16) 0.0307(6) Uani 1 1 d . . . . .
H25 H 0.639214 0.484095 0.860812 0.037 Uiso 1 1 calc R U . . .
C26 C 0.4845(2) 0.44147(17) 0.76481(15) 0.0257(6) Uani 1 1 d . . . . .
C27 C 0.4782(2) 0.52661(17) 0.72798(16) 0.0285(6) Uani 1 1 d . . . . .
C28 C 0.5968(2) 0.56507(19) 0.70338(19) 0.0405(7) Uani 1 1 d . . . . .
H28A H 0.662373 0.582529 0.753515 0.049 Uiso 1 1 calc R U . . .
H28B H 0.609884 0.514773 0.661799 0.049 Uiso 1 1 calc R U . . .
C29 C 0.4624(2) 0.60704(18) 0.79216(17) 0.0343(6) Uani 1 1 d . . . . .
H29A H 0.387632 0.584320 0.810183 0.041 Uiso 1 1 calc R U . . .
H29B H 0.528322 0.625550 0.842144 0.041 Uiso 1 1 calc R U . . .
C30 C 0.3794(2) 0.50040(18) 0.64910(16) 0.0357(7) Uani 1 1 d . . . . .
H30A H 0.302199 0.475548 0.663312 0.043 Uiso 1 1 calc R U . . .
H30B H 0.391159 0.449690 0.607246 0.043 Uiso 1 1 calc R U . . .
C31 C 0.3785(3) 0.5880(2) 0.61142(18) 0.0436(7) Uani 1 1 d . . . . .
H31 H 0.313124 0.570057 0.560215 0.052 Uiso 1 1 calc R U . . .
C32 C 0.3594(3) 0.6650(2) 0.67652(19) 0.0463(8) Uani 1 1 d . . . . .
H32A H 0.282913 0.640832 0.691862 0.056 Uiso 1 1 calc R U . . .
H32B H 0.356984 0.721382 0.652793 0.056 Uiso 1 1 calc R U . . .
C33 C 0.4598(2) 0.69317(19) 0.75443(19) 0.0430(7) Uani 1 1 d . . . . .
H33 H 0.447710 0.744386 0.796628 0.052 Uiso 1 1 calc R U . . .
C34 C 0.5772(3) 0.7297(2) 0.7299(2) 0.0530(9) Uani 1 1 d . . . . .
H34A H 0.576702 0.786100 0.705763 0.064 Uiso 1 1 calc R U . . .
H34B H 0.642572 0.749165 0.780342 0.064 Uiso 1 1 calc R U . . .
C35 C 0.5966(3) 0.6522(2) 0.6662(2) 0.0515(8) Uani 1 1 d . . . . .
H35 H 0.674023 0.676366 0.650886 0.062 Uiso 1 1 calc R U . . .
C36 C 0.4970(3) 0.6246(2) 0.5883(2) 0.0558(9) Uani 1 1 d . . . . .
H36A H 0.509277 0.574472 0.546139 0.067 Uiso 1 1 calc R U . . .
H36B H 0.497062 0.680661 0.563474 0.067 Uiso 1 1 calc R U . . .
C41 C 0.5913(2) 0.2387(2) 0.60801(19) 0.0453(8) Uani 1 1 d . . . . .
H41A H 0.666993 0.225757 0.605146 0.068 Uiso 1 1 calc R U . . .
H41B H 0.581951 0.287844 0.576960 0.068 Uiso 1 1 calc R U . . .
H41C H 0.589563 0.260997 0.666695 0.068 Uiso 1 1 calc R U . . .
C42 C 0.4950(2) 0.1082(2) 0.47910(17) 0.0416(7) Uani 1 1 d . . . . .
H42A H 0.572485 0.097871 0.478149 0.062 Uiso 1 1 calc R U . . .
H42B H 0.433009 0.047729 0.456427 0.062 Uiso 1 1 calc R U . . .
H42C H 0.482637 0.154009 0.444889 0.062 Uiso 1 1 calc R U . . .
C43 C 0.4902(2) 0.14738(19) 0.56928(16) 0.0323(6) Uani 1 1 d . . . . .
H43 H 0.500326 0.098772 0.602617 0.039 Uiso 1 1 calc R U . . .
C44 C 0.3723(2) 0.16381(17) 0.57227(16) 0.0276(6) Uani 1 1 d . . . . .
C45 C 0.2896(2) 0.1758(2) 0.50990(16) 0.0343(6) Uani 1 1 d . . . . .
H45 H 0.293018 0.171725 0.452704 0.041 Uiso 1 1 calc R U . . .
C46 C 0.1998(2) 0.19493(18) 0.54696(15) 0.0270(6) Uani 1 1 d . . . . .
C47 C 0.0875(2) 0.21537(19) 0.50839(15) 0.0294(6) Uani 1 1 d . . . . .
C48 C 0.1142(2) 0.2884(2) 0.45391(19) 0.0475(8) Uani 1 1 d . . . . .
H48A H 0.151277 0.263763 0.409344 0.057 Uiso 1 1 calc R U . . .
H48B H 0.170491 0.348481 0.488818 0.057 Uiso 1 1 calc R U . . .
C49 C -0.0002(2) 0.1239(2) 0.45330(18) 0.0455(8) Uani 1 1 d . . . . .
H49A H -0.019174 0.076420 0.487770 0.055 Uiso 1 1 calc R U . . .
H49B H 0.036146 0.097215 0.409140 0.055 Uiso 1 1 calc R U . . .
C50 C 0.0295(2) 0.2566(2) 0.57544(17) 0.0402(7) Uani 1 1 d . . . . .
H50A H 0.084888 0.316902 0.610654 0.048 Uiso 1 1 calc R U . . .
H50B H 0.011499 0.211362 0.612064 0.048 Uiso 1 1 calc R U . . .
C51 C -0.0854(2) 0.2755(2) 0.53459(18) 0.0460(8) Uani 1 1 d . . . . .
H51 H -0.122602 0.301608 0.579272 0.055 Uiso 1 1 calc R U . . .
C52 C -0.1695(2) 0.1833(2) 0.4814(2) 0.0529(9) Uani 1 1 d . . . . .
H52A H -0.244251 0.194576 0.455803 0.063 Uiso 1 1 calc R U . . .
H52B H -0.187965 0.136789 0.516863 0.063 Uiso 1 1 calc R U . . .
C53 C -0.1138(2) 0.1431(2) 0.41258(19) 0.0498(8) Uani 1 1 d . . . . .
H53 H -0.170131 0.082468 0.376916 0.060 Uiso 1 1 calc R U . . .
C54 C -0.0847(3) 0.2149(2) 0.35917(18) 0.0522(9) Uani 1 1 d . . . . .
H54A H -0.158160 0.226507 0.331593 0.063 Uiso 1 1 calc R U . . .
H54B H -0.047399 0.189582 0.314978 0.063 Uiso 1 1 calc R U . . .
C55 C -0.0004(3) 0.3081(2) 0.4140(2) 0.0511(8) Uani 1 1 d . . . . .
H55 H 0.018225 0.355505 0.378522 0.061 Uiso 1 1 calc R U . . .
C56 C -0.0560(3) 0.3470(2) 0.4815(2) 0.0552(9) Uani 1 1 d . . . . .
H56A H -0.128898 0.360777 0.455700 0.066 Uiso 1 1 calc R U . . .
H56B H -0.000681 0.407137 0.516919 0.066 Uiso 1 1 calc R U . . .
C61 C 0.4160(2) -0.0521(2) 0.73100(18) 0.0428(7) Uani 1 1 d . . . . .
H61A H 0.484450 -0.077342 0.736962 0.064 Uiso 1 1 calc R U . . .
H61B H 0.343193 -0.105079 0.711934 0.064 Uiso 1 1 calc R U . . .
H61C H 0.420776 -0.011973 0.689886 0.064 Uiso 1 1 calc R U . . .
C62 C 0.4166(3) -0.0533(2) 0.8806(2) 0.0575(9) Uani 1 1 d . . . . .
H62A H 0.483979 -0.079637 0.882293 0.086 Uiso 1 1 calc R U . . .
H62B H 0.423521 -0.013233 0.935648 0.086 Uiso 1 1 calc R U . . .
H62C H 0.342974 -0.105371 0.866405 0.086 Uiso 1 1 calc R U . . .
C63 C 0.4153(2) 0.00652(18) 0.81474(17) 0.0319(6) Uani 1 1 d . . . . .
H63 H 0.489583 0.060638 0.832094 0.038 Uiso 1 1 calc R U . . .
C64 C 0.3123(2) 0.04801(17) 0.81090(15) 0.0275(6) Uani 1 1 d . . . . .
C65 C 0.2072(2) 0.01744(18) 0.83407(17) 0.0325(6) Uani 1 1 d . . . . .
H65 H 0.182148 -0.037411 0.855924 0.039 Uiso 1 1 calc R U . . .
C66 C 0.1442(2) 0.08264(17) 0.81929(15) 0.0262(6) Uani 1 1 d . . . . .
C67 C 0.0190(2) 0.07887(17) 0.82594(15) 0.0263(6) Uani 1 1 d . . . . .
C68 C -0.0007(2) 0.0671(2) 0.91313(16) 0.0339(6) Uani 1 1 d . . . . .
H68A H 0.019329 0.009348 0.925258 0.041 Uiso 1 1 calc R U . . .
H68B H 0.051878 0.122752 0.956238 0.041 Uiso 1 1 calc R U . . .
C69 C -0.0659(2) -0.00799(19) 0.75975(18) 0.0381(7) Uani 1 1 d . . . . .
H69A H -0.054699 -0.001451 0.703094 0.046 Uiso 1 1 calc R U . . .
H69B H -0.047629 -0.066953 0.770101 0.046 Uiso 1 1 calc R U . . .
C70 C -0.0133(2) 0.16775(18) 0.80809(17) 0.0310(6) Uani 1 1 d . . . . .
H70A H -0.002231 0.175342 0.751613 0.037 Uiso 1 1 calc R U . . .
H70B H 0.039978 0.224605 0.849518 0.037 Uiso 1 1 calc R U . . .
C71 C -0.1421(2) 0.1606(2) 0.81269(18) 0.0374(7) Uani 1 1 d . . . . .
H71 H -0.161255 0.219702 0.801573 0.045 Uiso 1 1 calc R U . . .
C72 C -0.1586(2) 0.1487(2) 0.89988(18) 0.0385(7) Uani 1 1 d . . . . .
H72A H -0.105794 0.204604 0.942628 0.046 Uiso 1 1 calc R U . . .
H72B H -0.241257 0.144825 0.903584 0.046 Uiso 1 1 calc R U . . .
C73 C -0.1301(2) 0.0586(2) 0.91666(18) 0.0369(7) Uani 1 1 d . . . . .
H73 H -0.141723 0.050846 0.973603 0.044 Uiso 1 1 calc R U . . .
C74 C -0.2108(2) -0.0276(2) 0.8512(2) 0.0465(8) Uani 1 1 d . . . . .
H74A H -0.294154 -0.034180 0.854419 0.056 Uiso 1 1 calc R U . . .
H74B H -0.191478 -0.086007 0.862015 0.056 Uiso 1 1 calc R U . . .
C75 C -0.1945(2) -0.0151(2) 0.76396(19) 0.0450(8) Uani 1 1 d . . . . .
H75 H -0.248236 -0.071395 0.720852 0.054 Uiso 1 1 calc R U . . .
C76 C -0.2234(2) 0.0744(2) 0.74726(18) 0.0456(8) Uani 1 1 d . . . . .
H76A H -0.306807 0.069461 0.749406 0.055 Uiso 1 1 calc R U . . .
H76B H -0.213254 0.082008 0.690615 0.055 Uiso 1 1 calc R U . . .
B1 B 0.3959(2) 0.1845(2) 0.73551(18) 0.0243(6) Uani 1 1 d . . . . .
N1 N 0.44055(16) 0.29378(13) 0.77736(12) 0.0220(4) Uani 1 1 d . . . . .
N2 N 0.40360(16) 0.35707(14) 0.73398(12) 0.0246(5) Uani 1 1 d . . . . .
N3 N 0.33094(16) 0.17353(13) 0.64401(12) 0.0233(5) Uani 1 1 d . . . . .
N4 N 0.22432(16) 0.19369(14) 0.62786(12) 0.0243(5) Uani 1 1 d . . . . .
N5 N 0.31224(16) 0.12895(13) 0.78319(12) 0.0228(5) Uani 1 1 d . . . . .
N6 N 0.20820(16) 0.15099(14) 0.78954(12) 0.0250(5) Uani 1 1 d . . . . .
Ca1 Ca 0.19903(4) 0.29615(3) 0.74739(3) 0.02364(14) Uani 1 1 d . . . . .
H1B1 H 0.4731(18) 0.1572(15) 0.7363(13) 0.017(6) Uiso 1 1 d . . . . .
H2 H 0.212(2) 0.4795(19) 0.7688(16) 0.045(8) Uiso 1 1 d . . . . .

loop_
_atom_site_aniso_label
_atom_site_aniso_U_11
_atom_site_aniso_U_22
_atom_site_aniso_U_33
_atom_site_aniso_U_23
_atom_site_aniso_U_13
_atom_site_aniso_U_12
C1 0.0449(17) 0.0405(17) 0.0380(18) 0.0006(13) 0.0024(13) 0.0203(14)
C2 0.0327(15) 0.0323(16) 0.0372(17) 0.0045(13) 0.0108(13) 0.0142(12)
C3 0.0294(14) 0.0221(14) 0.0345(16) 0.0006(11) 0.0102(12) 0.0072(11)
C4 0.0324(14) 0.0330(15) 0.0298(16) 0.0017(12) 0.0099(12) 0.0109(12)
C5 0.0502(18) 0.0367(17) 0.0294(17) -0.0004(13) 0.0014(14) 0.0136(14)
C6 0.065(2) 0.0405(18) 0.0295(17) 0.0061(13) 0.0156(15) 0.0047(16)
C7 0.0474(18) 0.0355(17) 0.0427(19) -0.0027(14) 0.0234(15) -0.0008(14)
C8 0.0314(15) 0.0323(16) 0.0457(19) -0.0039(13) 0.0137(13) 0.0057(12)
C9 0.0348(15) 0.0348(16) 0.0325(16) 0.0103(12) 0.0098(12) 0.0165(12)
C10 0.0368(16) 0.0434(18) 0.0426(18) 0.0102(14) 0.0085(13) 0.0175(14)
C11 0.0411(17) 0.0499(19) 0.052(2) 0.0213(16) 0.0168(15) 0.0267(15)
C12 0.058(2) 0.0368(17) 0.050(2) 0.0163(15) 0.0265(16) 0.0218(15)
C13 0.0444(17) 0.0344(16) 0.0412(18) 0.0100(13) 0.0153(14) 0.0108(13)
C14 0.0382(16) 0.0426(17) 0.0380(17) 0.0125(14) 0.0097(13) 0.0195(14)
C21 0.062(2) 0.066(2) 0.046(2) 0.0262(17) 0.0027(16) 0.0193(18)
C22 0.0394(16) 0.0397(18) 0.054(2) 0.0044(14) -0.0130(14) 0.0164(14)
C23 0.0361(15) 0.0286(15) 0.0362(17) 0.0064(12) -0.0037(12) 0.0121(12)
C24 0.0272(13) 0.0272(14) 0.0253(14) 0.0026(11) 0.0045(11) 0.0106(11)
C25 0.0275(13) 0.0223(14) 0.0360(16) 0.0034(11) -0.0010(11) 0.0033(11)
C26 0.0229(13) 0.0229(14) 0.0323(15) 0.0040(11) 0.0084(11) 0.0082(11)
C27 0.0273(13) 0.0220(14) 0.0369(16) 0.0083(11) 0.0049(11) 0.0086(11)
C28 0.0368(15) 0.0313(16) 0.061(2) 0.0189(14) 0.0203(14) 0.0108(13)
C29 0.0338(15) 0.0283(15) 0.0385(17) 0.0027(12) 0.0047(12) 0.0101(12)
C30 0.0411(16) 0.0286(15) 0.0368(17) 0.0086(12) 0.0057(13) 0.0097(12)
C31 0.0517(18) 0.0367(17) 0.0410(18) 0.0150(14) -0.0024(14) 0.0141(14)
C32 0.0466(17) 0.0334(17) 0.063(2) 0.0173(15) 0.0047(15) 0.0195(14)
C33 0.0477(17) 0.0240(15) 0.055(2) 0.0017(13) 0.0043(15) 0.0152(13)
C34 0.0503(19) 0.0250(16) 0.079(2) 0.0204(16) 0.0007(17) 0.0051(14)
C35 0.0451(18) 0.0380(18) 0.080(3) 0.0289(17) 0.0255(17) 0.0089(14)
C36 0.078(2) 0.0400(19) 0.062(2) 0.0298(17) 0.0284(19) 0.0192(17)
C41 0.0301(15) 0.057(2) 0.052(2) 0.0119(15) 0.0163(14) 0.0125(14)
C42 0.0471(17) 0.0474(18) 0.0444(19) 0.0140(14) 0.0249(14) 0.0262(14)
C43 0.0327(14) 0.0402(16) 0.0334(16) 0.0139(13) 0.0152(12) 0.0184(12)
C44 0.0274(13) 0.0262(14) 0.0310(16) 0.0047(11) 0.0106(12) 0.0091(11)
C45 0.0345(15) 0.0497(18) 0.0237(15) 0.0085(13) 0.0112(12) 0.0178(13)
C46 0.0259(13) 0.0314(15) 0.0245(15) 0.0050(11) 0.0078(11) 0.0091(11)
C47 0.0244(13) 0.0443(16) 0.0211(14) 0.0078(12) 0.0053(11) 0.0124(12)
C48 0.0378(16) 0.064(2) 0.047(2) 0.0255(16) 0.0082(14) 0.0171(15)
C49 0.0418(17) 0.0482(19) 0.0399(19) 0.0041(14) -0.0032(14) 0.0131(14)
C50 0.0357(15) 0.0541(19) 0.0316(17) 0.0065(14) 0.0032(12) 0.0191(14)
C51 0.0371(16) 0.073(2) 0.0368(18) 0.0103(16) 0.0104(14) 0.0316(16)
C52 0.0282(15) 0.080(3) 0.054(2) 0.0265(18) 0.0076(15) 0.0162(16)
C53 0.0359(16) 0.054(2) 0.045(2) 0.0022(15) -0.0130(14) 0.0080(15)
C54 0.0449(18) 0.088(3) 0.0283(18) 0.0131(17) 0.0012(14) 0.0327(18)
C55 0.0488(18) 0.067(2) 0.050(2) 0.0344(18) 0.0106(16) 0.0255(17)
C56 0.0492(19) 0.061(2) 0.058(2) 0.0143(17) -0.0022(16) 0.0286(17)
C61 0.0346(15) 0.0372(17) 0.058(2) 0.0067(14) 0.0084(14) 0.0160(13)
C62 0.056(2) 0.066(2) 0.071(2) 0.0387(19) 0.0190(17) 0.0349(18)
C63 0.0288(14) 0.0260(14) 0.0438(17) 0.0119(12) 0.0082(12) 0.0100(11)
C64 0.0293(14) 0.0241(14) 0.0298(15) 0.0076(11) 0.0064(11) 0.0084(11)
C65 0.0309(14) 0.0276(15) 0.0435(17) 0.0164(12) 0.0124(12) 0.0083(12)
C66 0.0281(13) 0.0230(13) 0.0287(15) 0.0059(11) 0.0081(11) 0.0084(11)
C67 0.0261(13) 0.0243(14) 0.0317(15) 0.0085(11) 0.0115(11) 0.0077(11)
C68 0.0320(14) 0.0400(16) 0.0353(17) 0.0140(13) 0.0118(12) 0.0135(12)
C69 0.0401(16) 0.0293(15) 0.0419(18) -0.0003(13) 0.0150(13) 0.0060(12)
C70 0.0276(14) 0.0304(15) 0.0377(16) 0.0107(12) 0.0101(12) 0.0087(11)
C71 0.0319(15) 0.0386(17) 0.0501(19) 0.0189(14) 0.0124(13) 0.0168(13)
C72 0.0299(14) 0.0434(17) 0.0461(19) 0.0067(14) 0.0158(13) 0.0149(13)
C73 0.0338(15) 0.0472(18) 0.0388(17) 0.0178(14) 0.0190(13) 0.0149(13)
C74 0.0321(15) 0.0396(18) 0.071(2) 0.0153(16) 0.0225(15) 0.0065(13)
C75 0.0295(15) 0.0418(18) 0.050(2) -0.0044(14) 0.0081(14) -0.0036(13)
C76 0.0240(14) 0.067(2) 0.0425(19) 0.0133(16) 0.0030(13) 0.0092(14)
B1 0.0214(14) 0.0246(15) 0.0279(17) 0.0063(12) 0.0062(12) 0.0073(12)
N1 0.0208(10) 0.0226(11) 0.0235(12) 0.0067(9) 0.0037(8) 0.0078(8)
N2 0.0235(10) 0.0231(11) 0.0290(12) 0.0088(9) 0.0056(9) 0.0081(9)
N3 0.0192(10) 0.0242(11) 0.0280(12) 0.0050(9) 0.0075(9) 0.0082(8)
N4 0.0186(10) 0.0281(12) 0.0263(12) 0.0052(9) 0.0046(9) 0.0080(9)
N5 0.0230(10) 0.0217(11) 0.0275(12) 0.0068(9) 0.0093(9) 0.0101(9)
N6 0.0255(11) 0.0252(11) 0.0278(12) 0.0066(9) 0.0106(9) 0.0101(9)
Ca1 0.0238(3) 0.0228(3) 0.0260(3) 0.0052(2) 0.0068(2) 0.0090(2)

loop_
_atom_type_symbol
_atom_type_description
_atom_type_scat_dispersion_real
_atom_type_scat_dispersion_imag
_atom_type_scat_source
C C 0.0033 0.0016 'International Tables Vol C Tables 4.2.6.8 and 6.1.1.4'
H H 0.0000 0.0000 'International Tables Vol C Tables 4.2.6.8 and 6.1.1.4'
B B 0.0013 0.0007 'International Tables Vol C Tables 4.2.6.8 and 6.1.1.4'
N N 0.0061 0.0033 'International Tables Vol C Tables 4.2.6.8 and 6.1.1.4'
Ca Ca 0.2262 0.3064 'International Tables Vol C Tables 4.2.6.8 and 6.1.1.4'

loop_
_geom_angle_atom_site_label_1
_geom_angle_atom_site_label_2
_geom_angle_atom_site_label_3
_geom_angle
_geom_angle_site_symmetry_1
_geom_angle_site_symmetry_3
_geom_angle_publ_flag
C2 C1 C9 117.0(2) . . ?
C3 C2 C1 121.0(2) . . ?
C3 C2 Ca1 83.12(15) . . ?
C1 C2 Ca1 134.35(18) . . ?
C8 C3 C4 114.6(2) . . ?
C8 C3 C2 124.1(2) . . ?
C4 C3 C2 121.0(2) . . ?
C8 C3 Ca1 129.80(17) . . ?
C4 C3 Ca1 73.22(14) . . ?
C2 C3 Ca1 65.85(14) . . ?
C5 C4 C3 122.6(2) . . ?
C5 C4 Ca1 123.82(18) . . ?
C3 C4 Ca1 76.73(14) . . ?
C4 C5 C6 120.4(3) . . ?
C5 C6 C7 118.6(3) . . ?
C8 C7 C6 121.4(3) . . ?
C7 C8 C3 122.2(3) . . ?
C14 C9 C10 117.7(3) . . ?
C14 C9 C1 123.0(2) . . ?
C10 C9 C1 119.3(2) . . ?
C11 C10 C9 120.9(3) . . ?
C12 C11 C10 120.7(3) . . ?
C11 C12 C13 119.2(3) . . ?
C12 C13 C14 119.9(3) . . ?
C9 C14 C13 121.7(3) . . ?
C24 C23 C22 110.6(2) . . ?
C24 C23 C21 111.7(2) . . ?
C22 C23 C21 110.6(2) . . ?
N1 C24 C25 108.0(2) . . ?
N1 C24 C23 123.0(2) . . ?
C25 C24 C23 129.0(2) . . ?
C24 C25 C26 106.3(2) . . ?
N2 C26 C25 110.1(2) . . ?
N2 C26 C27 121.4(2) . . ?
C25 C26 C27 128.4(2) . . ?
C26 C27 C30 111.9(2) . . ?
C26 C27 C29 111.5(2) . . ?
C30 C27 C29 109.8(2) . . ?
C26 C27 C28 108.0(2) . . ?
C30 C27 C28 108.0(2) . . ?
C29 C27 C28 107.4(2) . . ?
C35 C28 C27 110.6(2) . . ?
C33 C29 C27 110.6(2) . . ?
C27 C30 C31 110.5(2) . . ?
C32 C31 C36 109.9(2) . . ?
C32 C31 C30 108.7(2) . . ?
C36 C31 C30 109.1(2) . . ?
C31 C32 C33 109.8(2) . . ?
C29 C33 C34 109.0(2) . . ?
C29 C33 C32 109.9(2) . . ?
C34 C33 C32 109.2(3) . . ?
C35 C34 C33 109.9(2) . . ?
C34 C35 C36 109.1(3) . . ?
C34 C35 C28 109.7(3) . . ?
C36 C35 C28 109.3(2) . . ?
C35 C36 C31 109.8(2) . . ?
C44 C43 C42 110.4(2) . . ?
C44 C43 C41 111.4(2) . . ?
C42 C43 C41 110.5(2) . . ?
N3 C44 C45 107.3(2) . . ?
N3 C44 C43 123.0(2) . . ?
C45 C44 C43 129.7(2) . . ?
C44 C45 C46 106.5(2) . . ?
N4 C46 C45 110.0(2) . . ?
N4 C46 C47 120.5(2) . . ?
C45 C46 C47 129.5(2) . . ?
C46 C47 C49 109.9(2) . . ?
C46 C47 C50 111.6(2) . . ?
C49 C47 C50 108.8(2) . . ?
C46 C47 C48 110.5(2) . . ?
C49 C47 C48 108.5(2) . . ?
C50 C47 C48 107.4(2) . . ?
C47 C48 C55 110.3(2) . . ?
C47 C49 C53 110.9(2) . . ?
C47 C50 C51 110.6(2) . . ?
C47 C50 Ca1 108.09(15) . . ?
C51 C50 Ca1 140.75(18) . . ?
C56 C51 C52 110.4(3) . . ?
C56 C51 C50 108.8(2) . . ?
C52 C51 C50 109.2(3) . . ?
C51 C52 C53 109.9(2) . . ?
C54 C53 C52 109.4(3) . . ?
C54 C53 C49 109.4(2) . . ?
C52 C53 C49 108.9(2) . . ?
C53 C54 C55 109.7(2) . . ?
C56 C55 C54 110.2(3) . . ?
C56 C55 C48 109.8(2) . . ?
C54 C55 C48 108.6(3) . . ?
C55 C56 C51 109.8(3) . . ?
C64 C63 C61 112.8(2) . . ?
C64 C63 C62 110.6(2) . . ?
C61 C63 C62 110.0(2) . . ?
N5 C64 C65 107.5(2) . . ?
N5 C64 C63 122.7(2) . . ?
C65 C64 C63 129.8(2) . . ?
C64 C65 C66 106.6(2) . . ?
N6 C66 C65 109.7(2) . . ?
N6 C66 C67 120.9(2) . . ?
C65 C66 C67 129.2(2) . . ?
C66 C67 C70 112.04(19) . . ?
C66 C67 C68 111.3(2) . . ?
C70 C67 C68 108.8(2) . . ?
C66 C67 C69 108.3(2) . . ?
C70 C67 C69 107.7(2) . . ?
C68 C67 C69 108.5(2) . . ?
C73 C68 C67 110.2(2) . . ?
C75 C69 C67 110.4(2) . . ?
C67 C70 C71 110.9(2) . . ?
C67 C70 Ca1 108.73(14) . . ?
C71 C70 Ca1 139.63(16) . . ?
C76 C71 C72 109.5(2) . . ?
C76 C71 C70 109.1(2) . . ?
C72 C71 C70 109.2(2) . . ?
C73 C72 C71 109.7(2) . . ?
C74 C73 C72 110.0(2) . . ?
C74 C73 C68 109.7(2) . . ?
C72 C73 C68 109.0(2) . . ?
C73 C74 C75 109.4(2) . . ?
C76 C75 C74 110.0(2) . . ?
C76 C75 C69 109.8(2) . . ?
C74 C75 C69 108.8(2) . . ?
C75 C76 C71 109.8(2) . . ?
N3 B1 N5 110.38(19) . . ?
N3 B1 N1 107.55(19) . . ?
N5 B1 N1 111.4(2) . . ?
N3 B1 Ca1 74.35(12) . . ?
N5 B1 Ca1 75.65(12) . . ?
N1 B1 Ca1 62.70(11) . . ?
C24 N1 N2 109.18(18) . . ?
C24 N1 B1 127.24(19) . . ?
N2 N1 B1 118.80(18) . . ?
C24 N1 Ca1 137.62(15) . . ?
N2 N1 Ca1 59.02(10) . . ?
B1 N1 Ca1 88.09(12) . . ?
C26 N2 N1 106.40(18) . . ?
C26 N2 Ca1 132.27(16) . . ?
N1 N2 Ca1 91.96(12) . . ?
C44 N3 N4 109.30(18) . . ?
C44 N3 B1 129.41(19) . . ?
N4 N3 B1 119.99(19) . . ?
C46 N4 N3 106.93(18) . . ?
C46 N4 Ca1 130.34(16) . . ?
N3 N4 Ca1 111.36(13) . . ?
C64 N5 N6 109.50(18) . . ?
C64 N5 B1 130.3(2) . . ?
N6 N5 B1 119.25(18) . . ?
C66 N6 N5 106.74(18) . . ?
C66 N6 Ca1 140.12(16) . . ?
N5 N6 Ca1 113.13(13) . . ?
N4 Ca1 N6 73.96(7) . . ?
N4 Ca1 N2 72.73(7) . . ?
N6 Ca1 N2 100.04(6) . . ?
N4 Ca1 C2 139.73(8) . . ?
N6 Ca1 C2 143.63(8) . . ?
N2 Ca1 C2 103.53(8) . . ?
N4 Ca1 C4 156.85(7) . . ?
N6 Ca1 C4 97.72(7) . . ?
N2 Ca1 C4 87.95(7) . . ?
C2 Ca1 C4 56.33(8) . . ?
N4 Ca1 C3 170.70(7) . . ?
N6 Ca1 C3 114.58(7) . . ?
N2 Ca1 C3 108.09(7) . . ?
C2 Ca1 C3 31.03(8) . . ?
C4 Ca1 C3 30.06(7) . . ?
N4 Ca1 N1 72.13(6) . . ?
N6 Ca1 N1 71.94(6) . . ?
N2 Ca1 N1 29.02(6) . . ?
C2 Ca1 N1 123.54(7) . . ?
C4 Ca1 N1 84.78(7) . . ?
C3 Ca1 N1 113.29(7) . . ?
N4 Ca1 C50 59.54(7) . . ?
N6 Ca1 C50 111.47(8) . . ?
N2 Ca1 C50 109.55(7) . . ?
C2 Ca1 C50 86.15(8) . . ?
C4 Ca1 C50 141.83(8) . . ?
C3 Ca1 C50 112.28(7) . . ?
N1 Ca1 C50 126.67(6) . . ?
N4 Ca1 C70 104.89(7) . . ?
N6 Ca1 C70 57.63(6) . . ?
N2 Ca1 C70 156.31(6) . . ?
C2 Ca1 C70 93.24(8) . . ?
C4 Ca1 C70 87.60(7) . . ?
C3 Ca1 C70 78.16(7) . . ?
N1 Ca1 C70 127.32(6) . . ?
C50 Ca1 C70 87.88(7) . . ?
N4 Ca1 B1 51.10(7) . . ?
N6 Ca1 B1 50.97(7) . . ?
N2 Ca1 B1 51.29(7) . . ?
C2 Ca1 B1 152.71(8) . . ?
C4 Ca1 B1 106.76(8) . . ?
C3 Ca1 B1 136.80(7) . . ?
N1 Ca1 B1 29.21(6) . . ?
C50 Ca1 B1 110.63(7) . . ?
C70 Ca1 B1 108.26(7) . . ?

loop_
_geom_bond_atom_site_label_1
_geom_bond_atom_site_label_2
_geom_bond_distance
_geom_bond_site_symmetry_2
_geom_bond_publ_flag
C1 C2 1.510(3) . ?
C1 C9 1.532(4) . ?
C2 C3 1.437(4) . ?
C2 Ca1 2.544(3) . ?
C3 C8 1.417(3) . ?
C3 C4 1.424(3) . ?
C3 Ca1 2.768(3) . ?
C4 C5 1.378(4) . ?
C4 Ca1 2.723(3) . ?
C5 C6 1.380(4) . ?
C6 C7 1.386(4) . ?
C7 C8 1.369(4) . ?
C9 C14 1.375(4) . ?
C9 C10 1.391(3) . ?
C10 C11 1.385(4) . ?
C11 C12 1.374(4) . ?
C12 C13 1.377(4) . ?
C13 C14 1.391(4) . ?
C21 C23 1.527(4) . ?
C22 C23 1.524(4) . ?
C23 C24 1.507(3) . ?
C24 N1 1.362(3) . ?
C24 C25 1.369(3) . ?
C25 C26 1.397(3) . ?
C26 N2 1.336(3) . ?
C26 C27 1.509(3) . ?
C27 C30 1.530(3) . ?
C27 C29 1.533(4) . ?
C27 C28 1.544(3) . ?
C28 C35 1.527(4) . ?
C29 C33 1.523(4) . ?
C30 C31 1.540(3) . ?
C31 C32 1.524(4) . ?
C31 C36 1.526(4) . ?
C32 C33 1.527(4) . ?
C33 C34 1.525(4) . ?
C34 C35 1.518(4) . ?
C35 C36 1.522(4) . ?
C41 C43 1.531(4) . ?
C42 C43 1.528(4) . ?
C43 C44 1.499(3) . ?
C44 N3 1.365(3) . ?
C44 C45 1.373(3) . ?
C45 C46 1.390(3) . ?
C46 N4 1.330(3) . ?
C46 C47 1.512(3) . ?
C47 C49 1.526(4) . ?
C47 C50 1.531(4) . ?
C47 C48 1.536(4) . ?
C48 C55 1.537(4) . ?
C49 C53 1.528(4) . ?
C50 C51 1.540(3) . ?
C50 Ca1 3.080(3) . ?
C51 C56 1.506(4) . ?
C51 C52 1.508(4) . ?
C52 C53 1.528(4) . ?
C53 C54 1.512(4) . ?
C54 C55 1.527(4) . ?
C55 C56 1.503(4) . ?
C61 C63 1.513(4) . ?
C62 C63 1.522(4) . ?
C63 C64 1.507(3) . ?
C64 N5 1.359(3) . ?
C64 C65 1.370(3) . ?
C65 C66 1.397(3) . ?
C66 N6 1.332(3) . ?
C66 C67 1.510(3) . ?
C67 C70 1.527(3) . ?
C67 C68 1.537(3) . ?
C67 C69 1.548(3) . ?
C68 C73 1.535(3) . ?
C69 C75 1.531(4) . ?
C70 C71 1.536(3) . ?
C70 Ca1 3.199(2) . ?
C71 C76 1.523(4) . ?
C71 C72 1.527(4) . ?
C72 C73 1.521(4) . ?
C73 C74 1.520(4) . ?
C74 C75 1.530(4) . ?
C75 C76 1.513(4) . ?
B1 N3 1.547(3) . ?
B1 N5 1.547(3) . ?
B1 N1 1.571(3) . ?
B1 Ca1 3.217(3) . ?
N1 N2 1.389(2) . ?
N1 Ca1 2.8608(19) . ?
N2 Ca1 2.4540(19) . ?
N3 N4 1.376(2) . ?
N4 Ca1 2.400(2) . ?
N5 N6 1.381(3) . ?
N6 Ca1 2.4009(19) . ?
